data_7250115
loop_
_publ_author_name
'Li, Jiangying'
'Ma, Haowen'
'Shi, Xiaoju'
'Jiao, Ting'
'Wang, Lin'
'Nie, Meiling'
'Wang, Xiaojuan'
'Deng, Zongwu'
'Zhang, Hailu'

_publ_section_title
;
 Inorganic salts of topiroxostat: metastable tautomeric form and improved
 pharmaceutical performance
;
_journal_issue 16
_journal_name_full CrystEngComm
_journal_page_first 2534
_journal_page_last 2544
_journal_paper_doi 10.1039/D5CE00073D
_journal_volume 27
_journal_year 2025
_chemical_formula_moiety 'Cl, H2 O, C13 H9 N6'
_chemical_formula_sum 'C13 H11 Cl N6 O'
_chemical_formula_weight 302.73
_chemical_melting_point 579.35
_chemical_name_systematic FYX-HCl-H2O
_space_group_crystal_system monoclinic
_space_group_IT_number 14
_space_group_name_Hall '-P 2yn'
_space_group_name_H-M_alt 'P 1 21/n 1'
_atom_sites_solution_hydrogens mixed
_atom_sites_solution_primary iterative
_audit_creation_date 2024-11-14
_audit_creation_method
;
Olex2 1.5
(compiled 2024.02.16 svn.r378c4104 for OlexSys, GUI svn.r6928)
;
_audit_update_record
;
2024-11-14 deposited with the CCDC.	2025-03-17 downloaded from the CCDC.
;
_cell_angle_alpha 90
_cell_angle_beta 92.559(8)
_cell_angle_gamma 90
_cell_formula_units_Z 4
_cell_length_a 6.8673(7)
_cell_length_b 11.7052(11)
_cell_length_c 17.4705(14)
_cell_measurement_reflns_used 2680
_cell_measurement_temperature 222.97(10)
_cell_measurement_theta_max 29.1690
_cell_measurement_theta_min 2.1040
_cell_volume 1402.9(2)
_computing_cell_refinement 'CrysAlisPro 1.171.42.81a (Rigaku OD, 2023)'
_computing_data_collection 'CrysAlisPro 1.171.42.81a (Rigaku OD, 2023)'
_computing_data_reduction 'CrysAlisPro 1.171.42.81a (Rigaku OD, 2023)'
_computing_molecular_graphics 'Olex2 1.5 (Dolomanov et al., 2009)'
_computing_publication_material 'Olex2 1.5 (Dolomanov et al., 2009)'
_computing_structure_refinement 'SHELXL 2018/3 (Sheldrick, 2015)'
_computing_structure_solution 'olex2.solve 1.5 (Bourhis et al., 2015)'
_diffrn_ambient_environment N~2~
_diffrn_ambient_temperature 222.97(10)
_diffrn_detector 'CCD plate'
_diffrn_detector_area_resol_mean 10.4471
_diffrn_detector_type Atlas
_diffrn_measured_fraction_theta_full 1.000
_diffrn_measured_fraction_theta_max 0.865
_diffrn_measurement_details
;
List of Runs (angles in degrees, time in seconds):

  # Type    Start    End  Width  t~exp~   \w     \q     \k     \f   Frames
#--------------------------------------------------------------------------
  1  \w     24.00  51.00   1.00    1.00    --   12.72 -99.00 -90.00   27
  2  \w    -64.00  54.00   1.00    1.00    --   12.72 -19.00-180.00  118
  3  \w    -36.00  10.00   1.00    1.00    --  -13.50 -77.00   0.00   46
;
_diffrn_measurement_device 'four-circle diffractometer'
_diffrn_measurement_device_type 'Bruker APEX-II CCD'
_diffrn_measurement_method '\w scans'
_diffrn_orient_matrix_type 'CrysAlisPro convention (1999,Acta A55,543-557)'
_diffrn_orient_matrix_UB_11 0.0885910000
_diffrn_orient_matrix_UB_12 -0.0109226000
_diffrn_orient_matrix_UB_13 0.0211889000
_diffrn_orient_matrix_UB_21 0.0184490000
_diffrn_orient_matrix_UB_22 0.0595406000
_diffrn_orient_matrix_UB_23 0.0023124000
_diffrn_orient_matrix_UB_31 -0.0499679000
_diffrn_orient_matrix_UB_32 0.0027287000
_diffrn_orient_matrix_UB_33 0.0346136000
_diffrn_radiation_monochromator graphite
_diffrn_radiation_probe x-ray
_diffrn_radiation_type 'Mo K\a'
_diffrn_radiation_wavelength 0.71073
_diffrn_reflns_av_R_equivalents 0.0517
_diffrn_reflns_av_unetI/netI 0.0794
_diffrn_reflns_Laue_measured_fraction_full 1.000
_diffrn_reflns_Laue_measured_fraction_max 0.865
_diffrn_reflns_limit_h_max 7
_diffrn_reflns_limit_h_min -9
_diffrn_reflns_limit_k_max 10
_diffrn_reflns_limit_k_min -15
_diffrn_reflns_limit_l_max 18
_diffrn_reflns_limit_l_min -23
_diffrn_reflns_number 7632
_diffrn_reflns_point_group_measured_fraction_full 1.000
_diffrn_reflns_point_group_measured_fraction_max 0.865
_diffrn_reflns_theta_full 25.242
_diffrn_reflns_theta_max 30.317
_diffrn_reflns_theta_min 2.095
_diffrn_source 'fine-focus sealed X-ray tube'
_diffrn_source_type 'Enhance (Mo) X-ray Source'
_exptl_absorpt_coefficient_mu 0.281
_exptl_absorpt_correction_T_max 1.00000
_exptl_absorpt_correction_T_min 0.68068
_exptl_absorpt_correction_type multi-scan
_exptl_absorpt_process_details
;
CrysAlisPro 1.171.42.81a (Rigaku Oxford Diffraction, 2023)
Empirical absorption correction using spherical harmonics,
implemented in SCALE3 ABSPACK scaling algorithm.
;
_exptl_crystal_colour 'clear light colourless'
_exptl_crystal_colour_lustre clear
_exptl_crystal_colour_modifier light
_exptl_crystal_colour_primary colourless
_exptl_crystal_density_diffrn 1.433
_exptl_crystal_description needle
_exptl_crystal_F_000 624
_exptl_crystal_recrystallization_method 'Re-crystallisation from solvent: H2O'
_exptl_crystal_size_max 0.4
_exptl_crystal_size_mid 0.32
_exptl_crystal_size_min 0.3
_refine_diff_density_max 0.380
_refine_diff_density_min -0.590
_refine_diff_density_rms 0.133
_refine_ls_extinction_method none
_refine_ls_goodness_of_fit_ref 1.061
_refine_ls_hydrogen_treatment mixed
_refine_ls_matrix_type full
_refine_ls_number_parameters 201
_refine_ls_number_reflns 3647
_refine_ls_number_restraints 0
_refine_ls_restrained_S_all 1.061
_refine_ls_R_factor_all 0.1026
_refine_ls_R_factor_gt 0.0613
_refine_ls_shift/su_max 0.001
_refine_ls_shift/su_mean 0.000
_refine_ls_structure_factor_coef Fsqd
_refine_ls_weighting_details 'w=1/[\s^2^(Fo^2^)+(0.0703P)^2^] where P=(Fo^2^+2Fc^2^)/3'
_refine_ls_weighting_scheme calc
_refine_ls_wR_factor_gt 0.1327
_refine_ls_wR_factor_ref 0.1703
_reflns_Friedel_coverage 0.000
_reflns_number_gt 2286
_reflns_number_total 3647
_reflns_threshold_expression 'I > 2\s(I)'
_cod_data_source_file d5ce00073d2.cif
_cod_data_source_block g231207b_auto
_cod_depositor_comments 'Adding full bibliography for 7250115--7250119.cif.'
_cod_database_code 7250115
_shelx_shelxl_version_number 2018/3
_chemical_oxdiff_usercomment CHONF
_shelx_space_group_comment
;
The symmetry employed for this shelxl refinement is uniquely defined
by the following loop, which should always be used as a source of
symmetry information in preference to the above space-group names.
They are only intended as comments.
;
_shelx_estimated_absorpt_t_max 0.921
_shelx_estimated_absorpt_t_min 0.896
_olex2_refinement_description
;
1. Fixed Uiso
 At 1.2 times of:
  All C(H) groups
 At 1.5 times of:
  All O(H,H) groups
2.a Free rotating group:
 O1(H1B,H1C)
2.b Aromatic/amide H refined with riding coordinates:
 C9(H9), C12(H12), C4(H4), C10(H10), C2(H2), C5(H5), C1(H1A)
;
_olex2_submission_special_instructions 'No special instructions were received'
_oxdiff_exptl_absorpt_empirical_details
;
Empirical correction (ABSPACK) includes:
- Absorption correction using spherical harmonics
- Frame scaling
- Detector area scaling
;
_oxdiff_exptl_absorpt_empirical_full_max 1.307
_oxdiff_exptl_absorpt_empirical_full_min 0.808

loop_
_space_group_symop_operation_xyz
'x, y, z'
'-x+1/2, y+1/2, -z+1/2'
'-x, -y, -z'
'x-1/2, -y-1/2, z-1/2'

loop_
_atom_site_label
_atom_site_type_symbol
_atom_site_fract_x
_atom_site_fract_y
_atom_site_fract_z
_atom_site_U_iso_or_equiv
_atom_site_adp_type
_atom_site_occupancy
_atom_site_site_symmetry_order
_atom_site_calc_flag
_atom_site_refinement_flags_posn
_atom_site_refinement_flags_adp
_atom_site_refinement_flags_occupancy
_atom_site_disorder_assembly
_atom_site_disorder_group
Cl1 Cl 0.71669(10) 0.00516(6) 0.57959(4) 0.0422(2) Uani 1 1 d . . . . .
O1 O 0.8341(3) 0.93696(19) 0.41536(11) 0.0529(6) Uani 1 1 d G . . . .
H1B H 0.810434 0.958288 0.461107 0.079 Uiso 1 1 d G U . . .
H1C H 0.955734 0.951807 0.410907 0.079 Uiso 1 1 d G U . . .
N3 N 0.6928(3) 0.72556(19) 0.38316(11) 0.0320(5) Uani 1 1 d . . . . .
N4 N 0.5680(3) 0.57665(17) 0.32313(11) 0.0325(5) Uani 1 1 d . . . . .
N2 N 0.7339(3) 0.63722(17) 0.43089(11) 0.0342(5) Uani 1 1 d . . . . .
N5 N 0.3968(3) 0.90456(18) 0.13515(11) 0.0359(5) Uani 1 1 d . . . . .
N1 N 0.6597(3) 0.2177(2) 0.48066(12) 0.0386(5) Uani 1 1 d . . . . .
N6 N 0.4404(4) 1.1659(2) 0.21920(13) 0.0484(6) Uani 1 1 d . . . . .
C6 C 0.6557(3) 0.5495(2) 0.39241(13) 0.0292(5) Uani 1 1 d . . . . .
C3 C 0.6596(3) 0.4339(2) 0.42333(13) 0.0296(5) Uani 1 1 d . . . . .
C7 C 0.5959(3) 0.6885(2) 0.31943(12) 0.0296(5) Uani 1 1 d . . . . .
C11 C 0.4552(3) 0.9465(2) 0.20390(13) 0.0314(5) Uani 1 1 d . . . . .
C8 C 0.5305(3) 0.7637(2) 0.25649(12) 0.0294(5) Uani 1 1 d . . . . .
C9 C 0.4688(4) 0.7176(2) 0.18621(13) 0.0335(6) Uani 1 1 d . . . . .
H9 H 0.470064 0.638162 0.178233 0.040 Uiso 1 1 calc R U . . .
C12 C 0.5245(4) 0.8815(2) 0.26543(13) 0.0330(6) Uani 1 1 d . . . . .
H12 H 0.566242 0.916075 0.311877 0.040 Uiso 1 1 calc R U . . .
C4 C 0.5825(4) 0.3436(2) 0.37947(14) 0.0340(6) Uani 1 1 d . . . . .
H4 H 0.529534 0.356810 0.329709 0.041 Uiso 1 1 calc R U . . .
C10 C 0.4053(4) 0.7914(2) 0.12797(13) 0.0368(6) Uani 1 1 d . . . . .
H10 H 0.365751 0.759332 0.080438 0.044 Uiso 1 1 calc R U . . .
C2 C 0.7390(4) 0.4112(2) 0.49646(14) 0.0361(6) Uani 1 1 d . . . . .
H2 H 0.793294 0.470504 0.526728 0.043 Uiso 1 1 calc R U . . .
C5 C 0.5846(4) 0.2353(2) 0.40965(15) 0.0390(6) Uani 1 1 d . . . . .
H5 H 0.533576 0.173822 0.380561 0.047 Uiso 1 1 calc R U . . .
C13 C 0.4457(4) 1.0691(2) 0.21182(13) 0.0366(6) Uani 1 1 d . . . . .
C1 C 0.7374(4) 0.3021(2) 0.52380(14) 0.0406(6) Uani 1 1 d . . . . .
H1A H 0.791014 0.286113 0.573086 0.049 Uiso 1 1 calc R U . . .
H3 H 0.738(4) 0.794(3) 0.3932(15) 0.044(8) Uiso 1 1 d . . . . .
H1 H 0.658(4) 0.144(3) 0.5025(16) 0.057(9) Uiso 1 1 d . . . . .

loop_
_atom_site_aniso_label
_atom_site_aniso_U_11
_atom_site_aniso_U_22
_atom_site_aniso_U_33
_atom_site_aniso_U_23
_atom_site_aniso_U_13
_atom_site_aniso_U_12
Cl1 0.0468(4) 0.0375(4) 0.0424(4) 0.0097(3) 0.0019(3) -0.0013(3)
O1 0.0558(13) 0.0488(13) 0.0543(13) -0.0123(10) 0.0028(10) -0.0174(11)
N3 0.0402(12) 0.0262(12) 0.0294(10) -0.0001(8) -0.0017(9) -0.0010(10)
N4 0.0373(12) 0.0285(11) 0.0316(11) 0.0013(8) 0.0006(9) -0.0022(9)
N2 0.0434(13) 0.0269(11) 0.0320(11) 0.0027(8) -0.0022(9) -0.0025(10)
N5 0.0378(12) 0.0386(13) 0.0313(11) 0.0028(9) -0.0003(9) -0.0006(10)
N1 0.0442(13) 0.0291(12) 0.0430(13) 0.0079(10) 0.0065(10) 0.0022(11)
N6 0.0551(16) 0.0373(15) 0.0534(14) 0.0017(11) 0.0075(12) 0.0055(12)
C6 0.0293(12) 0.0281(13) 0.0303(12) -0.0002(9) 0.0020(9) 0.0009(10)
C3 0.0282(12) 0.0289(13) 0.0318(12) 0.0000(10) 0.0031(10) -0.0001(10)
C7 0.0312(12) 0.0286(13) 0.0289(12) -0.0002(9) 0.0016(10) -0.0015(11)
C11 0.0305(13) 0.0319(14) 0.0318(12) 0.0019(10) 0.0026(10) 0.0008(11)
C8 0.0295(12) 0.0303(13) 0.0285(12) 0.0004(9) 0.0027(9) -0.0025(10)
C9 0.0369(14) 0.0304(14) 0.0331(13) -0.0042(10) 0.0009(10) -0.0045(11)
C12 0.0397(14) 0.0296(13) 0.0299(12) -0.0022(10) 0.0022(10) 0.0001(11)
C4 0.0332(13) 0.0329(14) 0.0359(13) 0.0022(10) 0.0014(10) -0.0015(11)
C10 0.0413(14) 0.0410(16) 0.0275(12) -0.0041(10) -0.0033(10) -0.0038(12)
C2 0.0390(14) 0.0348(15) 0.0345(13) 0.0001(10) 0.0011(11) -0.0005(12)
C5 0.0413(15) 0.0337(15) 0.0420(14) -0.0016(11) 0.0018(12) -0.0023(12)
C13 0.0400(15) 0.0356(15) 0.0340(13) 0.0047(11) 0.0010(11) 0.0051(12)
C1 0.0509(17) 0.0385(16) 0.0326(14) 0.0061(11) 0.0033(12) 0.0037(13)

loop_
_atom_type_symbol
_atom_type_description
_atom_type_scat_dispersion_real
_atom_type_scat_dispersion_imag
_atom_type_scat_source
C C 0.0033 0.0016 'International Tables Vol C Tables 4.2.6.8 and 6.1.1.4'
H H 0.0000 0.0000 'International Tables Vol C Tables 4.2.6.8 and 6.1.1.4'
Cl Cl 0.1484 0.1585 'International Tables Vol C Tables 4.2.6.8 and 6.1.1.4'
N N 0.0061 0.0033 'International Tables Vol C Tables 4.2.6.8 and 6.1.1.4'
O O 0.0106 0.0060 'International Tables Vol C Tables 4.2.6.8 and 6.1.1.4'

loop_
_geom_angle_atom_site_label_1
_geom_angle_atom_site_label_2
_geom_angle_atom_site_label_3
_geom_angle
_geom_angle_site_symmetry_1
_geom_angle_site_symmetry_3
_geom_angle_publ_flag
H1B O1 H1C 104.5 . . ?
N2 N3 H3 121.1(19) . . ?
C7 N3 N2 110.3(2) . . ?
C7 N3 H3 128.3(18) . . ?
C7 N4 C6 102.36(19) . . ?
C6 N2 N3 102.2(2) . . ?
C10 N5 C11 115.8(2) . . ?
C5 N1 C1 122.4(2) . . ?
C5 N1 H1 120.3(18) . . ?
C1 N1 H1 117.3(18) . . ?
N4 C6 C3 123.0(2) . . ?
N2 C6 N4 114.9(2) . . ?
N2 C6 C3 122.0(2) . . ?
C4 C3 C6 120.0(2) . . ?
C2 C3 C6 121.2(2) . . ?
C2 C3 C4 118.8(2) . . ?
N3 C7 C8 123.5(2) . . ?
N4 C7 N3 110.3(2) . . ?
N4 C7 C8 126.2(2) . . ?
N5 C11 C12 124.9(2) . . ?
N5 C11 C13 115.9(2) . . ?
C12 C11 C13 119.2(2) . . ?
C9 C8 C7 120.1(2) . . ?
C12 C8 C7 121.5(2) . . ?
C12 C8 C9 118.4(2) . . ?
C8 C9 H9 120.7 . . ?
C8 C9 C10 118.6(2) . . ?
C10 C9 H9 120.7 . . ?
C11 C12 C8 118.0(2) . . ?
C11 C12 H12 121.0 . . ?
C8 C12 H12 121.0 . . ?
C3 C4 H4 120.3 . . ?
C5 C4 C3 119.4(2) . . ?
C5 C4 H4 120.3 . . ?
N5 C10 C9 124.2(2) . . ?
N5 C10 H10 117.9 . . ?
C9 C10 H10 117.9 . . ?
C3 C2 H2 120.3 . . ?
C1 C2 C3 119.4(2) . . ?
C1 C2 H2 120.3 . . ?
N1 C5 C4 119.7(2) . . ?
N1 C5 H5 120.1 . . ?
C4 C5 H5 120.1 . . ?
N6 C13 C11 178.8(3) . . ?
N1 C1 C2 120.2(2) . . ?
N1 C1 H1A 119.9 . . ?
C2 C1 H1A 119.9 . . ?

loop_
_geom_bond_atom_site_label_1
_geom_bond_atom_site_label_2
_geom_bond_distance
_geom_bond_site_symmetry_2
_geom_bond_publ_flag
O1 H1B 0.8597 . ?
O1 H1C 0.8603 . ?
N3 N2 1.350(3) . ?
N3 C7 1.343(3) . ?
N3 H3 0.88(3) . ?
N4 C6 1.365(3) . ?
N4 C7 1.325(3) . ?
N2 C6 1.328(3) . ?
N5 C11 1.342(3) . ?
N5 C10 1.332(3) . ?
N1 C5 1.338(3) . ?
N1 C1 1.339(4) . ?
N1 H1 0.94(3) . ?
N6 C13 1.141(3) . ?
C6 C3 1.457(3) . ?
C3 C4 1.396(3) . ?
C3 C2 1.392(3) . ?
C7 C8 1.463(3) . ?
C11 C12 1.384(3) . ?
C11 C13 1.444(4) . ?
C8 C9 1.390(3) . ?
C8 C12 1.389(3) . ?
C9 H9 0.9400 . ?
C9 C10 1.390(4) . ?
C12 H12 0.9400 . ?
C4 H4 0.9400 . ?
C4 C5 1.372(3) . ?
C10 H10 0.9400 . ?
C2 H2 0.9400 . ?
C2 C1 1.363(4) . ?
C5 H5 0.9400 . ?
C1 H1A 0.9400 . ?

loop_
_geom_hbond_atom_site_label_D
_geom_hbond_atom_site_label_H
_geom_hbond_atom_site_label_A
_geom_hbond_distance_DH
_geom_hbond_distance_HA
_geom_hbond_distance_DA
_geom_hbond_angle_DHA
_geom_hbond_site_symmetry_A
_geom_hbond_publ_flag
N3 H3 O1 0.88(3) 1.83(3) 2.708(3) 179(3) . yes
N1 H1 Cl1 0.94(3) 2.14(3) 3.044(2) 161(3) . yes

loop_
_geom_torsion_atom_site_label_1
_geom_torsion_atom_site_label_2
_geom_torsion_atom_site_label_3
_geom_torsion_atom_site_label_4
_geom_torsion
_geom_torsion_site_symmetry_1
_geom_torsion_site_symmetry_2
_geom_torsion_site_symmetry_3
_geom_torsion_site_symmetry_4
_geom_torsion_publ_flag
N3 N2 C6 N4 0.2(3) . . . . ?
N3 N2 C6 C3 -178.2(2) . . . . ?
N3 C7 C8 C9 166.3(2) . . . . ?
N3 C7 C8 C12 -15.0(4) . . . . ?
N4 C6 C3 C4 4.3(3) . . . . ?
N4 C6 C3 C2 -175.6(2) . . . . ?
N4 C7 C8 C9 -14.5(4) . . . . ?
N4 C7 C8 C12 164.1(2) . . . . ?
N2 N3 C7 N4 0.8(3) . . . . ?
N2 N3 C7 C8 -180.0(2) . . . . ?
N2 C6 C3 C4 -177.4(2) . . . . ?
N2 C6 C3 C2 2.7(3) . . . . ?
N5 C11 C12 C8 -1.5(4) . . . . ?
C6 N4 C7 N3 -0.6(2) . . . . ?
C6 N4 C7 C8 -179.8(2) . . . . ?
C6 C3 C4 C5 -179.1(2) . . . . ?
C6 C3 C2 C1 179.1(2) . . . . ?
C3 C4 C5 N1 0.3(4) . . . . ?
C3 C2 C1 N1 -0.1(4) . . . . ?
C7 N3 N2 C6 -0.5(2) . . . . ?
C7 N4 C6 N2 0.3(3) . . . . ?
C7 N4 C6 C3 178.7(2) . . . . ?
C7 C8 C9 C10 179.2(2) . . . . ?
C7 C8 C12 C11 -178.0(2) . . . . ?
C11 N5 C10 C9 0.2(4) . . . . ?
C8 C9 C10 N5 -0.9(4) . . . . ?
C9 C8 C12 C11 0.7(3) . . . . ?
C12 C8 C9 C10 0.4(3) . . . . ?
C4 C3 C2 C1 -0.8(4) . . . . ?
C10 N5 C11 C12 1.1(4) . . . . ?
C10 N5 C11 C13 -179.9(2) . . . . ?
C2 C3 C4 C5 0.8(3) . . . . ?
C5 N1 C1 C2 1.2(4) . . . . ?
C13 C11 C12 C8 179.5(2) . . . . ?
C1 N1 C5 C4 -1.3(4) . . . . ?
